data_4035923
loop_
_publ_author_name
'Kolanji, Kubandiran'
'Postulka, Lars'
'Wolf, Bernd'
'Lang, Michael'
'Schollmeyer, Dieter'
'Baumgarten, Martin'

_publ_section_title
;
 Planar Benzo[1,2- b:4,5- b']dithiophene Derivatives Decorated with
 Nitronyl and Imino Nitroxides.
;
_journal_issue 1
_journal_name_full 'The Journal of organic chemistry'
_journal_page_first 140
_journal_page_last 149
_journal_paper_doi 10.1021/acs.joc.8b02499
_journal_volume 84
_journal_year 2019
_chemical_formula_moiety 'C26 H32 N4 O6 S2'
_chemical_formula_sum 'C26 H32 N4 O6 S2'
_chemical_formula_weight 560.67
_space_group_crystal_system monoclinic
_space_group_IT_number 14
_space_group_name_Hall '-P 2ybc'
_space_group_name_H-M_alt 'P 1 21/c 1'
_atom_sites_solution_hydrogens geom
_audit_creation_method SHELXL-2014/7
_cell_angle_alpha 90
_cell_angle_beta 98.020(9)
_cell_angle_gamma 90
_cell_formula_units_Z 4
_cell_length_a 7.368(2)
_cell_length_b 19.751(6)
_cell_length_c 19.406(6)
_cell_measurement_reflns_used 2593
_cell_measurement_temperature 173(2)
_cell_measurement_theta_max 24.4
_cell_measurement_theta_min 2.3
_cell_volume 2796.4(14)
_computing_cell_refinement 'APEXII Suite'
_computing_data_collection 'APEXII Suite'
_computing_data_reduction 'APEXII Suite'
_computing_structure_refinement 'SHELXL-2014/7 (Sheldrick, 2014)'
_computing_structure_solution SHELXT-2014
_diffrn_ambient_temperature 173(2)
_diffrn_measured_fraction_theta_full 0.945
_diffrn_measured_fraction_theta_max 0.917
_diffrn_measurement_device_type 'SMART APEX II'
_diffrn_measurement_method '\w scans'
_diffrn_radiation_type MoK\a
_diffrn_radiation_wavelength 0.71073
_diffrn_reflns_av_unetI/netI 0.1265
_diffrn_reflns_Laue_measured_fraction_full 0.945
_diffrn_reflns_Laue_measured_fraction_max 0.917
_diffrn_reflns_limit_h_max 9
_diffrn_reflns_limit_h_min -9
_diffrn_reflns_limit_k_max 25
_diffrn_reflns_limit_k_min 0
_diffrn_reflns_limit_l_max 25
_diffrn_reflns_limit_l_min 0
_diffrn_reflns_number 6054
_diffrn_reflns_point_group_measured_fraction_full 0.945
_diffrn_reflns_point_group_measured_fraction_max 0.917
_diffrn_reflns_theta_full 25.242
_diffrn_reflns_theta_max 28.124
_diffrn_reflns_theta_min 2.062
_diffrn_source 'sealed tube'
_exptl_absorpt_coefficient_mu 0.237
_exptl_absorpt_correction_T_max 0.745618
_exptl_absorpt_correction_T_min 0.437618
_exptl_absorpt_correction_type multi-scan
_exptl_absorpt_process_details TWINABS
_exptl_crystal_colour black
_exptl_crystal_density_diffrn 1.332
_exptl_crystal_description needle
_exptl_crystal_F_000 1184
_exptl_crystal_size_max 0.480
_exptl_crystal_size_mid 0.110
_exptl_crystal_size_min 0.090
_refine_diff_density_max 1.001
_refine_diff_density_min -0.783
_refine_diff_density_rms 0.128
_refine_ls_extinction_method none
_refine_ls_goodness_of_fit_ref 1.027
_refine_ls_hydrogen_treatment constr
_refine_ls_matrix_type full
_refine_ls_number_parameters 390
_refine_ls_number_reflns 6054
_refine_ls_number_restraints 1
_refine_ls_restrained_S_all 1.027
_refine_ls_R_factor_all 0.1783
_refine_ls_R_factor_gt 0.1178
_refine_ls_shift/su_max 0.000
_refine_ls_shift/su_mean 0.000
_refine_ls_structure_factor_coef Fsqd
_refine_ls_weighting_details 'w=1/[\s^2^(Fo^2^)+(0.1934P)^2^+5.4340P] where P=(Fo^2^+2Fc^2^)/3'
_refine_ls_weighting_scheme calc
_refine_ls_wR_factor_gt 0.3015
_refine_ls_wR_factor_ref 0.3472
_reflns_Friedel_coverage 0.000
_reflns_number_gt 3554
_reflns_number_total 6054
_reflns_threshold_expression 'I > 2\s(I)'
_cod_data_source_file jo8b02499_si_002.cif
_cod_data_source_block bdt-nn
_cod_depositor_comments
;
The following automatic conversions were performed:

data item '_exptl_absorpt_correction_type' value 'multi scan' was
changed to 'multi-scan' in accordance with the
/home/data/users/saulius/crontab/automatic-downloads/current/ACS/lib/dictionaries/cif_core.dic
dictionary named 'cif_core.dic' version 2.4.2 last updated on
2011-04-26.

Automatic conversion script
Id: cif_fix_values 6909 2019-04-08 15:41:33Z antanas 
;
_cod_original_cell_volume 2796.3(15)
_cod_original_sg_symbol_H-M 'P 21/c'
_cod_database_code 4035923
_shelx_shelxl_version_number 2014/7
_shelx_space_group_comment
;
The symmetry employed for this shelxl refinement is uniquely defined
by the following loop, which should always be used as a source of
symmetry information in preference to the above space-group names.
They are only intended as comments.
;
_shelx_estimated_absorpt_t_min 0.895
_shelx_estimated_absorpt_t_max 0.979

loop_
_space_group_symop_operation_xyz
'x, y, z'
'-x, y+1/2, -z+1/2'
'-x, -y, -z'
'x, -y-1/2, z-1/2'

loop_
_atom_site_label
_atom_site_type_symbol
_atom_site_fract_x
_atom_site_fract_y
_atom_site_fract_z
_atom_site_U_iso_or_equiv
_atom_site_adp_type
_atom_site_occupancy
_atom_site_site_symmetry_order
_atom_site_calc_flag
_atom_site_refinement_flags_posn
_atom_site_refinement_flags_adp
_atom_site_refinement_flags_occupancy
_atom_site_disorder_assembly
_atom_site_disorder_group
C1A C -0.0821(11) 0.4681(4) 0.4400(4) 0.0345(16) Uani 1 1 d . . . . .
C2A C -0.0494(11) 0.5363(3) 0.4362(3) 0.0365(17) Uani 1 1 d . . . . .
C3A C 0.0363(11) 0.5692(3) 0.4965(4) 0.0324(15) Uani 1 1 d . . . . .
C4A C 0.0782(11) 0.6401(4) 0.5032(4) 0.044(2) Uani 1 1 d . . . . .
H4A H 0.0503 0.6722 0.4669 0.053 Uiso 1 1 calc R U . . .
C5A C 0.1654(12) 0.6558(3) 0.5701(4) 0.0380(17) Uani 1 1 d . . . . .
S6A S 0.1908(3) 0.58494(9) 0.62719(9) 0.0402(5) Uani 1 1 d . . . . .
C7A C 0.2227(11) 0.7206(3) 0.5955(4) 0.0357(17) Uani 1 1 d . . . . .
N8A N 0.1913(11) 0.7796(3) 0.5593(3) 0.0440(17) Uani 1 1 d . . . . .
C9A C 0.2378(14) 0.8406(4) 0.6033(4) 0.054(3) Uani 1 1 d . . . . .
C10A C 0.3703(12) 0.8094(4) 0.6639(4) 0.043(2) Uani 1 1 d . . . . .
N11A N 0.3210(10) 0.7360(3) 0.6577(3) 0.0363(15) Uani 1 1 d . . . . .
O12A O -0.0886(13) 0.5795(3) 0.3808(3) 0.076(2) Uani 1 1 d . . . . .
C13A C -0.139(2) 0.5587(6) 0.3158(5) 0.080(4) Uani 1 1 d . . . . .
H13A H -0.1600 0.5981 0.2850 0.120 Uiso 1 1 calc R U . . .
H13B H -0.0422 0.5304 0.3011 0.120 Uiso 1 1 calc R U . . .
H13C H -0.2525 0.5323 0.3134 0.120 Uiso 1 1 calc R U . . .
O14A O 0.1011(11) 0.7860(3) 0.4976(3) 0.066(2) Uani 1 1 d . . . . .
C15A C 0.0526(16) 0.8616(5) 0.6322(6) 0.067(3) Uani 1 1 d . . . . .
H15A H 0.0097 0.8236 0.6581 0.101 Uiso 1 1 calc R U . . .
H15B H 0.0760 0.9008 0.6631 0.101 Uiso 1 1 calc R U . . .
H15C H -0.0412 0.8732 0.5931 0.101 Uiso 1 1 calc R U . . .
C16A C 0.2950(15) 0.8981(4) 0.5658(4) 0.054(2) Uani 1 1 d . . . . .
H16A H 0.3232 0.9362 0.5979 0.081 Uiso 1 1 calc R U . . .
H16B H 0.4044 0.8862 0.5450 0.081 Uiso 1 1 calc R U . . .
H16C H 0.1961 0.9111 0.5290 0.081 Uiso 1 1 calc R U . . .
C17A C 0.3770(19) 0.8362(5) 0.7350(5) 0.075(4) Uani 1 1 d . . . . .
H17A H 0.4099 0.8843 0.7354 0.113 Uiso 1 1 calc R U . . .
H17B H 0.2566 0.8310 0.7503 0.113 Uiso 1 1 calc R U . . .
H17C H 0.4689 0.8113 0.7665 0.113 Uiso 1 1 calc R U . . .
C18A C 0.5755(16) 0.8141(6) 0.6427(7) 0.078(3) Uani 1 1 d . . . . .
H18A H 0.5749 0.7965 0.5954 0.118 Uiso 1 1 calc R U . . .
H18B H 0.6156 0.8615 0.6444 0.118 Uiso 1 1 calc R U . . .
H18C H 0.6599 0.7873 0.6754 0.118 Uiso 1 1 calc R U . . .
O19A O 0.3801(8) 0.6922(2) 0.7041(3) 0.0456(15) Uani 1 1 d . . . . .
C1B C 0.4266(11) 0.4406(4) 0.4670(3) 0.0342(16) Uani 1 1 d . . . . .
C2B C 0.4942(12) 0.4371(4) 0.5382(4) 0.0379(18) Uani 1 1 d . . . . .
C3B C 0.5659(12) 0.4979(4) 0.5705(4) 0.0386(18) Uani 1 1 d . . . . .
C4B C 0.6348(11) 0.5005(5) 0.6460(4) 0.054(3) Uani 1 1 d . . . . .
H4B H 0.6363 0.4649 0.6791 0.065 Uiso 1 1 calc R U . . .
C5B C 0.7004(10) 0.5707(4) 0.6584(3) 0.0313(16) Uani 1 1 d . . . . .
S6B S 0.6719(3) 0.62601(10) 0.58462(10) 0.0444(6) Uani 1 1 d . . . . .
C7B C 0.7775(13) 0.5973(4) 0.7244(4) 0.044(2) Uani 1 1 d . . . . .
N8B N 0.7732(14) 0.5643(3) 0.7859(3) 0.066(3) Uani 1 1 d . . . . .
C9B C 0.799(2) 0.6140(6) 0.8478(6) 0.046(4) Uani 0.633(13) 1 d D . P A 1
C9D C 0.941(4) 0.5973(10) 0.8382(11) 0.075(13) Uani 0.367(13) 1 d D . P A 2
C10B C 0.9193(14) 0.6694(4) 0.8142(4) 0.049(2) Uani 1 1 d . . . . .
N11B N 0.8555(11) 0.6586(3) 0.7373(3) 0.0459(18) Uani 1 1 d . . . . .
O12B O 0.4993(13) 0.3828(3) 0.5822(3) 0.074(2) Uani 1 1 d . . . . .
C13B C 0.4814(18) 0.3190(5) 0.5582(5) 0.069(3) Uani 1 1 d . . . . .
H13D H 0.4886 0.2875 0.5976 0.104 Uiso 1 1 calc R U . . .
H13E H 0.3625 0.3139 0.5290 0.104 Uiso 1 1 calc R U . . .
H13F H 0.5799 0.3090 0.5307 0.104 Uiso 1 1 calc R U . . .
O14B O 0.691(3) 0.5058(9) 0.7964(9) 0.055(4) Uani 0.7 1 d . . P A 1
O14D O 0.784(8) 0.499(2) 0.786(2) 0.090(19) Uani 0.3 1 d . . P A 2
C15B C 0.622(2) 0.6408(8) 0.8663(7) 0.057(4) Uani 0.633(13) 1 d D . P A 1
H15D H 0.5562 0.6646 0.8261 0.086 Uiso 0.633(13) 1 calc R U P A 1
H15E H 0.5475 0.6031 0.8792 0.086 Uiso 0.633(13) 1 calc R U P A 1
H15F H 0.6474 0.6721 0.9056 0.086 Uiso 0.633(13) 1 calc R U P A 1
C15D C 1.131(4) 0.5677(12) 0.8431(19) 0.089(13) Uani 0.367(13) 1 d D . P A 2
H15G H 1.1291 0.5207 0.8592 0.134 Uiso 0.367(13) 1 calc R U P A 2
H15H H 1.1717 0.5690 0.7971 0.134 Uiso 0.367(13) 1 calc R U P A 2
H15I H 1.2154 0.5942 0.8761 0.134 Uiso 0.367(13) 1 calc R U P A 2
C16B C 0.8928(19) 0.5789(5) 0.9095(4) 0.076(4) Uani 1 1 d . . . . .
H16D H 1.0098 0.5607 0.8992 0.114 Uiso 0.633(13) 1 calc R U P A 1
H16E H 0.9154 0.6108 0.9484 0.114 Uiso 0.633(13) 1 calc R U P A 1
H16F H 0.8155 0.5417 0.9220 0.114 Uiso 0.633(13) 1 calc R U P A 1
H16G H 0.9137 0.5304 0.9178 0.114 Uiso 0.367(13) 1 calc R U P A 2
H16H H 0.9700 0.6049 0.9452 0.114 Uiso 0.367(13) 1 calc R U P A 2
H16I H 0.7636 0.5894 0.9113 0.114 Uiso 0.367(13) 1 calc R U P A 2
C17B C 0.880(3) 0.7397(7) 0.8356(7) 0.057(5) Uani 0.633(13) 1 d . . P A 1
H17D H 0.9231 0.7452 0.8855 0.086 Uiso 0.633(13) 1 calc R U P A 1
H17E H 0.9446 0.7719 0.8092 0.086 Uiso 0.633(13) 1 calc R U P A 1
H17F H 0.7483 0.7481 0.8265 0.086 Uiso 0.633(13) 1 calc R U P A 1
C18B C 1.122(2) 0.6501(7) 0.8237(7) 0.054(4) Uani 0.633(13) 1 d . . P A 1
H18D H 1.1346 0.6033 0.8083 0.081 Uiso 0.633(13) 1 calc R U P A 1
H18E H 1.1879 0.6805 0.7959 0.081 Uiso 0.633(13) 1 calc R U P A 1
H18F H 1.1728 0.6542 0.8729 0.081 Uiso 0.633(13) 1 calc R U P A 1
C17D C 0.763(5) 0.7114(15) 0.8356(13) 0.058(7) Uani 0.367(13) 1 d . . P A 2
H17G H 0.7670 0.7571 0.8161 0.088 Uiso 0.367(13) 1 calc R U P A 2
H17H H 0.6460 0.6900 0.8181 0.088 Uiso 0.367(13) 1 calc R U P A 2
H17I H 0.7767 0.7142 0.8865 0.088 Uiso 0.367(13) 1 calc R U P A 2
C18D C 1.108(4) 0.7107(10) 0.8224(12) 0.057(8) Uani 0.367(13) 1 d . . P A 2
H18G H 1.0844 0.7572 0.8059 0.086 Uiso 0.367(13) 1 calc R U P A 2
H18H H 1.1617 0.7115 0.8715 0.086 Uiso 0.367(13) 1 calc R U P A 2
H18I H 1.1931 0.6887 0.7949 0.086 Uiso 0.367(13) 1 calc R U P A 2
O19B O 0.8811(9) 0.7025(3) 0.6914(3) 0.0470(15) Uani 1 1 d . . . . .

loop_
_atom_site_aniso_label
_atom_site_aniso_U_11
_atom_site_aniso_U_22
_atom_site_aniso_U_33
_atom_site_aniso_U_23
_atom_site_aniso_U_13
_atom_site_aniso_U_12
C1A 0.026(5) 0.038(4) 0.038(3) -0.007(3) 0.001(3) 0.001(3)
C2A 0.034(5) 0.035(4) 0.037(3) 0.002(3) -0.006(3) -0.001(3)
C3A 0.019(4) 0.035(4) 0.042(4) -0.007(3) 0.000(3) -0.002(3)
C4A 0.035(5) 0.031(4) 0.068(5) -0.024(3) 0.012(4) -0.010(3)
C5A 0.038(5) 0.026(3) 0.049(4) 0.000(3) 0.001(3) 0.000(3)
S6A 0.0427(13) 0.0342(9) 0.0405(9) -0.0033(7) -0.0056(9) -0.0001(8)
C7A 0.032(5) 0.031(3) 0.041(4) -0.002(3) -0.004(3) 0.000(3)
N8A 0.056(5) 0.030(3) 0.041(3) -0.003(2) -0.010(3) -0.006(3)
C9A 0.075(7) 0.029(4) 0.051(4) -0.006(3) -0.021(4) 0.000(4)
C10A 0.044(6) 0.033(4) 0.047(4) -0.002(3) -0.012(4) 0.002(3)
N11A 0.038(4) 0.031(3) 0.036(3) -0.004(2) -0.006(3) 0.003(3)
O12A 0.129(7) 0.039(3) 0.051(3) 0.004(3) -0.017(4) -0.001(4)
C13A 0.095(10) 0.077(7) 0.063(6) 0.005(5) -0.005(6) 0.003(7)
O14A 0.097(6) 0.039(3) 0.050(3) 0.002(2) -0.033(4) -0.004(3)
C15A 0.070(8) 0.055(5) 0.075(6) -0.007(5) 0.006(5) 0.015(5)
C16A 0.071(7) 0.037(4) 0.049(4) 0.001(3) -0.014(4) -0.001(4)
C17A 0.117(10) 0.038(4) 0.060(5) -0.005(4) -0.025(6) 0.012(5)
C18A 0.049(7) 0.062(6) 0.117(9) 0.007(6) -0.013(6) 0.002(5)
O19A 0.057(4) 0.030(2) 0.045(3) 0.004(2) -0.008(3) -0.001(2)
C1B 0.030(5) 0.040(4) 0.033(3) -0.012(3) 0.007(3) -0.002(3)
C2B 0.045(5) 0.036(4) 0.033(3) -0.002(3) 0.006(3) 0.007(3)
C3B 0.036(5) 0.040(4) 0.038(4) 0.001(3) -0.003(3) 0.004(3)
C4B 0.029(5) 0.085(6) 0.041(4) -0.043(4) -0.024(3) 0.021(4)
C5B 0.023(4) 0.048(4) 0.020(3) -0.004(2) -0.005(3) 0.008(3)
S6B 0.0488(14) 0.0431(10) 0.0388(9) -0.0062(8) -0.0028(9) -0.0010(10)
C7B 0.052(6) 0.038(4) 0.039(4) 0.004(3) -0.003(4) 0.007(4)
N8B 0.113(7) 0.035(3) 0.040(3) 0.000(3) -0.022(4) -0.021(4)
C9B 0.070(12) 0.024(6) 0.038(6) -0.009(5) -0.006(7) 0.005(6)
C9D 0.17(4) 0.013(10) 0.032(11) 0.001(8) -0.037(17) -0.006(14)
C10B 0.065(7) 0.039(4) 0.038(4) 0.001(3) -0.016(4) -0.010(4)
N11B 0.068(5) 0.024(3) 0.041(3) -0.001(2) -0.012(3) -0.004(3)
O12B 0.135(7) 0.034(3) 0.052(3) 0.001(2) 0.015(4) -0.001(4)
C13B 0.093(9) 0.048(5) 0.067(6) 0.006(4) 0.014(6) -0.005(5)
O14B 0.089(12) 0.036(5) 0.036(7) 0.001(5) -0.003(6) -0.021(7)
O14D 0.18(6) 0.041(16) 0.043(15) -0.010(11) 0.01(3) -0.04(3)
C15B 0.062(11) 0.061(9) 0.049(8) -0.006(6) 0.006(7) -0.001(8)
C15D 0.09(3) 0.027(12) 0.13(3) -0.004(14) -0.05(2) 0.020(14)
C16B 0.133(11) 0.050(5) 0.037(4) -0.003(4) -0.011(5) -0.036(6)
C17B 0.089(15) 0.037(8) 0.042(7) -0.002(6) -0.004(8) 0.008(8)
C18B 0.041(10) 0.055(9) 0.060(8) 0.007(6) -0.013(7) -0.003(7)
C17D 0.07(2) 0.051(16) 0.057(14) -0.012(11) 0.017(14) -0.005(15)
C18D 0.08(2) 0.030(11) 0.055(13) 0.017(9) -0.028(13) -0.025(11)
O19B 0.058(4) 0.042(3) 0.039(3) 0.001(2) -0.003(3) -0.007(3)

loop_
_atom_type_symbol
_atom_type_description
_atom_type_scat_dispersion_real
_atom_type_scat_dispersion_imag
_atom_type_scat_source
C C 0.0033 0.0016 'International Tables Vol C Tables 4.2.6.8 and 6.1.1.4'
H H 0.0000 0.0000 'International Tables Vol C Tables 4.2.6.8 and 6.1.1.4'
N N 0.0061 0.0033 'International Tables Vol C Tables 4.2.6.8 and 6.1.1.4'
O O 0.0106 0.0060 'International Tables Vol C Tables 4.2.6.8 and 6.1.1.4'
S S 0.1246 0.1234 'International Tables Vol C Tables 4.2.6.8 and 6.1.1.4'

loop_
_geom_angle_atom_site_label_1
_geom_angle_atom_site_label_2
_geom_angle_atom_site_label_3
_geom_angle
_geom_angle_site_symmetry_1
_geom_angle_site_symmetry_3
C2A C1A C3A 121.9(6) . 3_566
C2A C1A S6A 127.2(5) . 3_566
C3A C1A S6A 110.9(5) 3_566 3_566
O12A C2A C1A 129.4(6) . .
O12A C2A C3A 112.7(6) . .
C1A C2A C3A 118.0(6) . .
C2A C3A C1A 120.1(6) . 3_566
C2A C3A C4A 126.2(7) . .
C1A C3A C4A 113.6(6) 3_566 .
C5A C4A C3A 111.5(7) . .
C5A C4A H4A 124.3 . .
C3A C4A H4A 124.3 . .
C4A C5A C7A 126.9(7) . .
C4A C5A S6A 113.4(5) . .
C7A C5A S6A 119.6(5) . .
C1A S6A C5A 90.5(3) 3_566 .
N11A C7A N8A 107.4(6) . .
N11A C7A C5A 127.6(6) . .
N8A C7A C5A 124.9(6) . .
O14A N8A C7A 126.1(6) . .
O14A N8A C9A 120.0(6) . .
C7A N8A C9A 112.7(6) . .
C16A C9A N8A 114.0(7) . .
C16A C9A C10A 120.0(8) . .
N8A C9A C10A 100.6(6) . .
C16A C9A C15A 107.2(8) . .
N8A C9A C15A 105.7(8) . .
C10A C9A C15A 108.4(8) . .
C17A C10A N11A 113.6(7) . .
C17A C10A C9A 120.2(8) . .
N11A C10A C9A 101.8(6) . .
C17A C10A C18A 107.8(9) . .
N11A C10A C18A 105.1(7) . .
C9A C10A C18A 107.1(8) . .
O19A N11A C7A 124.3(6) . .
O19A N11A C10A 122.9(5) . .
C7A N11A C10A 112.5(5) . .
C13A O12A C2A 123.5(7) . .
O12A C13A H13A 109.5 . .
O12A C13A H13B 109.5 . .
H13A C13A H13B 109.5 . .
O12A C13A H13C 109.5 . .
H13A C13A H13C 109.5 . .
H13B C13A H13C 109.5 . .
C9A C15A H15A 109.5 . .
C9A C15A H15B 109.5 . .
H15A C15A H15B 109.5 . .
C9A C15A H15C 109.5 . .
H15A C15A H15C 109.5 . .
H15B C15A H15C 109.5 . .
C9A C16A H16A 109.5 . .
C9A C16A H16B 109.5 . .
H16A C16A H16B 109.5 . .
C9A C16A H16C 109.5 . .
H16A C16A H16C 109.5 . .
H16B C16A H16C 109.5 . .
C10A C17A H17A 109.5 . .
C10A C17A H17B 109.5 . .
H17A C17A H17B 109.5 . .
C10A C17A H17C 109.5 . .
H17A C17A H17C 109.5 . .
H17B C17A H17C 109.5 . .
C10A C18A H18A 109.5 . .
C10A C18A H18B 109.5 . .
H18A C18A H18B 109.5 . .
C10A C18A H18C 109.5 . .
H18A C18A H18C 109.5 . .
H18B C18A H18C 109.5 . .
C2B C1B C3B 120.8(6) . 3_666
C2B C1B S6B 126.1(6) . 3_666
C3B C1B S6B 113.1(5) 3_666 3_666
O12B C2B C1B 129.0(7) . .
O12B C2B C3B 114.2(6) . .
C1B C2B C3B 116.8(6) . .
C1B C3B C2B 122.4(6) 3_666 .
C1B C3B C4B 116.3(7) 3_666 .
C2B C3B C4B 121.3(7) . .
C5B C4B C3B 104.6(8) . .
C5B C4B H4B 127.7 . .
C3B C4B H4B 127.7 . .
C7B C5B C4B 124.9(6) . .
C7B C5B S6B 118.7(5) . .
C4B C5B S6B 116.4(5) . .
C1B S6B C5B 89.5(3) 3_666 .
N11B C7B N8B 109.1(6) . .
N11B C7B C5B 127.1(7) . .
N8B C7B C5B 123.7(7) . .
O14D N8B C7B 118(2) . .
O14B N8B C7B 128.0(10) . .
O14B N8B C9B 116.3(11) . .
C7B N8B C9B 111.2(7) . .
O14D N8B C9D 111(3) . .
C7B N8B C9D 104.3(11) . .
C16B C9B C15B 107.3(12) . .
C16B C9B N8B 109.1(9) . .
C15B C9B N8B 113.1(12) . .
C16B C9B C10B 115.7(11) . .
C15B C9B C10B 113.9(10) . .
N8B C9B C10B 97.7(9) . .
C10B C9D C15D 116(2) . .
C10B C9D C16B 118.9(17) . .
C15D C9D C16B 101(2) . .
C10B C9D N8B 98.6(12) . .
C15D C9D N8B 120.2(18) . .
C16B C9D N8B 102.7(18) . .
C17B C10B N11B 111.2(8) . .
C9D C10B N11B 100.2(9) . .
C9D C10B C17D 118.9(18) . .
N11B C10B C17D 101.8(12) . .
C17B C10B C18B 115.0(11) . .
N11B C10B C18B 104.3(9) . .
C9D C10B C18D 113.6(15) . .
N11B C10B C18D 108.4(11) . .
C17D C10B C18D 111.9(16) . .
C17B C10B C9B 112.6(11) . .
N11B C10B C9B 101.1(7) . .
C18B C10B C9B 111.4(9) . .
O19B N11B C7B 125.5(6) . .
O19B N11B C10B 122.4(6) . .
C7B N11B C10B 112.0(6) . .
C13B O12B C2B 121.7(7) . .
O12B C13B H13D 109.5 . .
O12B C13B H13E 109.5 . .
H13D C13B H13E 109.5 . .
O12B C13B H13F 109.5 . .
H13D C13B H13F 109.5 . .
H13E C13B H13F 109.5 . .
C9B C15B H15D 109.5 . .
C9B C15B H15E 109.5 . .
H15D C15B H15E 109.5 . .
C9B C15B H15F 109.5 . .
H15D C15B H15F 109.5 . .
H15E C15B H15F 109.5 . .
C9D C15D H15G 109.5 . .
C9D C15D H15H 109.5 . .
H15G C15D H15H 109.5 . .
C9D C15D H15I 109.5 . .
H15G C15D H15I 109.5 . .
H15H C15D H15I 109.5 . .
C9B C16B H16D 109.5 . .
C9B C16B H16E 109.5 . .
H16D C16B H16E 109.5 . .
C9B C16B H16F 109.5 . .
H16D C16B H16F 109.5 . .
H16E C16B H16F 109.5 . .
C9D C16B H16G 109.5 . .
C9D C16B H16H 109.5 . .
H16G C16B H16H 109.5 . .
C9D C16B H16I 109.5 . .
H16G C16B H16I 109.5 . .
H16H C16B H16I 109.5 . .
C10B C17B H17D 109.5 . .
C10B C17B H17E 109.5 . .
H17D C17B H17E 109.5 . .
C10B C17B H17F 109.5 . .
H17D C17B H17F 109.5 . .
H17E C17B H17F 109.5 . .
C10B C18B H18D 109.5 . .
C10B C18B H18E 109.5 . .
H18D C18B H18E 109.5 . .
C10B C18B H18F 109.5 . .
H18D C18B H18F 109.5 . .
H18E C18B H18F 109.5 . .
C10B C17D H17G 109.5 . .
C10B C17D H17H 109.5 . .
H17G C17D H17H 109.5 . .
C10B C17D H17I 109.5 . .
H17G C17D H17I 109.5 . .
H17H C17D H17I 109.5 . .
C10B C18D H18G 109.5 . .
C10B C18D H18H 109.5 . .
H18G C18D H18H 109.5 . .
C10B C18D H18I 109.5 . .
H18G C18D H18I 109.5 . .
H18H C18D H18I 109.5 . .

loop_
_geom_bond_atom_site_label_1
_geom_bond_atom_site_label_2
_geom_bond_distance
_geom_bond_site_symmetry_2
C1A C2A 1.373(10) .
C1A C3A 1.434(10) 3_566
C1A S6A 1.775(7) 3_566
C2A O12A 1.372(9) .
C2A C3A 1.408(9) .
C3A C1A 1.434(10) 3_566
C3A C4A 1.436(10) .
C4A C5A 1.400(11) .
C4A H4A 0.9500 .
C5A C7A 1.414(9) .
C5A S6A 1.779(7) .
S6A C1A 1.775(7) 3_566
C7A N11A 1.353(9) .
C7A N8A 1.364(9) .
N8A O14A 1.292(8) .
N8A C9A 1.489(9) .
C9A C16A 1.443(13) .
C9A C10A 1.548(11) .
C9A C15A 1.601(16) .
C10A C17A 1.473(12) .
C10A N11A 1.495(9) .
C10A C18A 1.624(17) .
N11A O19A 1.280(7) .
O12A C13A 1.329(11) .
C13A H13A 0.9800 .
C13A H13B 0.9800 .
C13A H13C 0.9800 .
C15A H15A 0.9800 .
C15A H15B 0.9800 .
C15A H15C 0.9800 .
C16A H16A 0.9800 .
C16A H16B 0.9800 .
C16A H16C 0.9800 .
C17A H17A 0.9800 .
C17A H17B 0.9800 .
C17A H17C 0.9800 .
C18A H18A 0.9800 .
C18A H18B 0.9800 .
C18A H18C 0.9800 .
C1B C2B 1.403(9) .
C1B C3B 1.422(10) 3_666
C1B S6B 1.749(7) 3_666
C2B O12B 1.368(9) .
C2B C3B 1.422(10) .
C3B C1B 1.422(10) 3_666
C3B C4B 1.484(10) .
C4B C5B 1.477(12) .
C4B H4B 0.9500 .
C5B C7B 1.427(9) .
C5B S6B 1.790(7) .
S6B C1B 1.749(7) 3_666
C7B N11B 1.349(10) .
C7B N8B 1.365(10) .
N8B O14D 1.29(5) .
N8B O14B 1.332(19) .
N8B C9B 1.544(13) .
N8B C9D 1.62(2) .
C9B C16B 1.468(16) .
C9B C15B 1.50(2) .
C9B C10B 1.602(18) .
C9D C10B 1.50(2) .
C9D C15D 1.51(3) .
C9D C16B 1.52(3) .
C10B C17B 1.487(16) .
C10B N11B 1.515(9) .
C10B C17D 1.52(3) .
C10B C18B 1.526(19) .
C10B C18D 1.60(3) .
N11B O19B 1.276(8) .
O12B C13B 1.344(11) .
C13B H13D 0.9800 .
C13B H13E 0.9800 .
C13B H13F 0.9800 .
C15B H15D 0.9800 .
C15B H15E 0.9800 .
C15B H15F 0.9800 .
C15D H15G 0.9800 .
C15D H15H 0.9800 .
C15D H15I 0.9800 .
C16B H16D 0.9800 .
C16B H16E 0.9800 .
C16B H16F 0.9800 .
C16B H16G 0.9800 .
C16B H16H 0.9800 .
C16B H16I 0.9800 .
C17B H17D 0.9800 .
C17B H17E 0.9800 .
C17B H17F 0.9800 .
C18B H18D 0.9800 .
C18B H18E 0.9800 .
C18B H18F 0.9800 .
C17D H17G 0.9800 .
C17D H17H 0.9800 .
C17D H17I 0.9800 .
C18D H18G 0.9800 .
C18D H18H 0.9800 .
C18D H18I 0.9800 .

loop_
_geom_torsion_atom_site_label_1
_geom_torsion_atom_site_label_2
_geom_torsion_atom_site_label_3
_geom_torsion_atom_site_label_4
_geom_torsion
_geom_torsion_site_symmetry_1
_geom_torsion_site_symmetry_4
C3A C1A C2A O12A -178.1(9) 3_566 .
S6A C1A C2A O12A -1.1(15) 3_566 .
C3A C1A C2A C3A 1.8(14) 3_566 .
S6A C1A C2A C3A 178.8(6) 3_566 .
O12A C2A C3A C1A 178.2(8) . 3_566
C1A C2A C3A C1A -1.7(13) . 3_566
O12A C2A C3A C4A 1.4(12) . .
C1A C2A C3A C4A -178.6(8) . .
C2A C3A C4A C5A -179.4(8) . .
C1A C3A C4A C5A 3.6(10) 3_566 .
C3A C4A C5A C7A -178.6(8) . .
C3A C4A C5A S6A -2.1(10) . .
C4A C5A S6A C1A 0.1(7) . 3_566
C7A C5A S6A C1A 176.9(8) . 3_566
C4A C5A C7A N11A -173.7(9) . .
S6A C5A C7A N11A 10.0(13) . .
C4A C5A C7A N8A 4.2(15) . .
S6A C5A C7A N8A -172.1(7) . .
N11A C7A N8A O14A -179.6(8) . .
C5A C7A N8A O14A 2.0(15) . .
N11A C7A N8A C9A -11.9(10) . .
C5A C7A N8A C9A 169.8(9) . .
O14A N8A C9A C16A -40.7(13) . .
C7A N8A C9A C16A 150.7(9) . .
O14A N8A C9A C10A -170.5(8) . .
C7A N8A C9A C10A 20.9(10) . .
O14A N8A C9A C15A 76.8(10) . .
C7A N8A C9A C15A -91.7(9) . .
C16A C9A C10A C17A 87.2(13) . .
N8A C9A C10A C17A -146.9(9) . .
C15A C9A C10A C17A -36.3(11) . .
C16A C9A C10A N11A -146.2(8) . .
N8A C9A C10A N11A -20.4(9) . .
C15A C9A C10A N11A 90.3(8) . .
C16A C9A C10A C18A -36.2(11) . .
N8A C9A C10A C18A 89.7(9) . .
C15A C9A C10A C18A -159.6(7) . .
N8A C7A N11A O19A -177.5(8) . .
C5A C7A N11A O19A 0.7(14) . .
N8A C7A N11A C10A -3.4(10) . .
C5A C7A N11A C10A 174.8(9) . .
C17A C10A N11A O19A -39.1(12) . .
C9A C10A N11A O19A -169.8(8) . .
C18A C10A N11A O19A 78.6(9) . .
C17A C10A N11A C7A 146.7(9) . .
C9A C10A N11A C7A 16.0(10) . .
C18A C10A N11A C7A -95.7(8) . .
C1A C2A O12A C13A -12.4(17) . .
C3A C2A O12A C13A 167.7(11) . .
C3B C1B C2B O12B -179.7(9) 3_666 .
S6B C1B C2B O12B 0.2(14) 3_666 .
C3B C1B C2B C3B 1.3(13) 3_666 .
S6B C1B C2B C3B -178.9(7) 3_666 .
O12B C2B C3B C1B 179.6(8) . 3_666
C1B C2B C3B C1B -1.3(14) . 3_666
O12B C2B C3B C4B -1.4(13) . .
C1B C2B C3B C4B 177.8(8) . .
C1B C3B C4B C5B -2.3(10) 3_666 .
C2B C3B C4B C5B 178.6(8) . .
C3B C4B C5B C7B 179.3(8) . .
C3B C4B C5B S6B 1.6(9) . .
C7B C5B S6B C1B -178.3(7) . 3_666
C4B C5B S6B C1B -0.5(7) . 3_666
C4B C5B C7B N11B 173.0(9) . .
S6B C5B C7B N11B -9.4(13) . .
C4B C5B C7B N8B -10.8(14) . .
S6B C5B C7B N8B 166.8(8) . .
N11B C7B N8B O14D -149(3) . .
C5B C7B N8B O14D 34(3) . .
N11B C7B N8B O14B 172.6(13) . .
C5B C7B N8B O14B -4.2(19) . .
N11B C7B N8B C9B 17.9(13) . .
C5B C7B N8B C9B -158.9(10) . .
N11B C7B N8B C9D -25.6(14) . .
C5B C7B N8B C9D 157.6(12) . .
O14B N8B C9B C16B 53.1(17) . .
C7B N8B C9B C16B -149.0(11) . .
O14B N8B C9B C15B -66.2(16) . .
C7B N8B C9B C15B 91.7(13) . .
O14B N8B C9B C10B 173.7(12) . .
C7B N8B C9B C10B -28.4(12) . .
O14D N8B C9D C10B 167(2) . .
C7B N8B C9D C10B 38.7(18) . .
O14D N8B C9D C15D 39(3) . .
C7B N8B C9D C15D -89(2) . .
O14D N8B C9D C16B -71(3) . .
C7B N8B C9D C16B 161.0(12) . .
C15D C9D C10B N11B 95.6(19) . .
C16B C9D C10B N11B -144.0(18) . .
N8B C9D C10B N11B -34.4(17) . .
C15D C9D C10B C17D -155(2) . .
C16B C9D C10B C17D -34(3) . .
N8B C9D C10B C17D 75(2) . .
C15D C9D C10B C18D -20(2) . .
C16B C9D C10B C18D 101(2) . .
N8B C9D C10B C18D -149.8(15) . .
C16B C9B C10B C17B -99.2(12) . .
C15B C9B C10B C17B 25.8(14) . .
N8B C9B C10B C17B 145.3(10) . .
C16B C9B C10B N11B 142.0(9) . .
C15B C9B C10B N11B -93.0(11) . .
N8B C9B C10B N11B 26.6(10) . .
C16B C9B C10B C18B 31.7(13) . .
C15B C9B C10B C18B 156.7(11) . .
N8B C9B C10B C18B -83.8(11) . .
N8B C7B N11B O19B 179.9(9) . .
C5B C7B N11B O19B -3.4(15) . .
N8B C7B N11B C10B 2.4(11) . .
C5B C7B N11B C10B 179.1(9) . .
C17B C10B N11B O19B 42.6(15) . .
C9D C10B N11B O19B -154.1(15) . .
C17D C10B N11B O19B 83.2(15) . .
C18B C10B N11B O19B -81.9(10) . .
C18D C10B N11B O19B -34.9(14) . .
C9B C10B N11B O19B 162.4(9) . .
C17B C10B N11B C7B -139.8(12) . .
C9D C10B N11B C7B 23.5(16) . .
C17D C10B N11B C7B -99.2(14) . .
C18B C10B N11B C7B 95.7(10) . .
C18D C10B N11B C7B 142.7(12) . .
C9B C10B N11B C7B -20.0(10) . .
C1B C2B O12B C13B 18.0(16) . .
C3B C2B O12B C13B -163.0(10) . .
